data_2227159
loop_
_publ_author_name
'Ramzan, Muhammad'
'Pervez, Humayun'
'Tahir, M. Nawaz'
'Yaqub, Muhammad'

_publ_section_title
;
 4-(3-Fluorophenyl)-1-(2-oxoindolin-3-ylidene)thiosemicarbazide
;
_journal_coeditor_code BG2363
_journal_issue 10
_journal_name_full 'Acta Crystallographica Section E'
_journal_page_first o2494
_journal_page_last o2495
_journal_paper_doi 10.1107/S1600536810034951
_journal_volume 66
_journal_year 2010
_chemical_formula_iupac 'C15 H11 F N4 O S'
_chemical_formula_moiety 'C15 H11 F N4 O S'
_chemical_formula_sum 'C15 H11 F N4 O S'
_chemical_formula_weight 314.34
_chemical_name_systematic
;
4-(3-Fluorophenyl)-1-(2-oxoindolin-3-ylidene)thiosemicarbazide
;
_space_group_IT_number 2
_symmetry_cell_setting triclinic
_symmetry_space_group_name_Hall '-P 1'
_symmetry_space_group_name_H-M 'P -1'
_atom_sites_solution_hydrogens geom
_atom_sites_solution_primary direct
_atom_sites_solution_secondary difmap
_audit_creation_method SHELXL-97
_cell_angle_alpha 86.338(2)
_cell_angle_beta 89.2990(10)
_cell_angle_gamma 75.128(2)
_cell_formula_units_Z 6
_cell_length_a 8.0582(3)
_cell_length_b 14.3640(5)
_cell_length_c 19.4456(8)
_cell_measurement_reflns_used 4225
_cell_measurement_temperature 296(2)
_cell_measurement_theta_max 25.25
_cell_measurement_theta_min 2.10
_cell_volume 2170.93(14)
_computing_cell_refinement 'SAINT (Bruker, 2009)'
_computing_data_collection 'APEX2 (Bruker, 2009)'
_computing_data_reduction 'SAINT (Bruker, 2009)'
_computing_molecular_graphics 'ORTEP-3 for Windows (Farrugia, 1997) and PLATON (Spek, 2009)'
_computing_publication_material 'WinGX (Farrugia, 1999) and PLATON (Spek, 2009)'
_computing_structure_refinement 'SHELXL97 (Sheldrick, 2008)'
_computing_structure_solution 'SHELXS97 (Sheldrick, 2008)'
_diffrn_ambient_temperature 296(2)
_diffrn_detector_area_resol_mean 8.10
_diffrn_measured_fraction_theta_full 0.997
_diffrn_measured_fraction_theta_max 0.997
_diffrn_measurement_device_type 'Bruker Kappa APEXII CCD'
_diffrn_measurement_method \w
_diffrn_radiation_monochromator graphite
_diffrn_radiation_source 'fine-focus sealed tube'
_diffrn_radiation_type MoK\a
_diffrn_radiation_wavelength 0.71073
_diffrn_reflns_av_R_equivalents 0.0585
_diffrn_reflns_av_sigmaI/netI 0.0774
_diffrn_reflns_limit_h_max 9
_diffrn_reflns_limit_h_min -9
_diffrn_reflns_limit_k_max 17
_diffrn_reflns_limit_k_min -16
_diffrn_reflns_limit_l_max 23
_diffrn_reflns_limit_l_min -23
_diffrn_reflns_number 31845
_diffrn_reflns_theta_full 25.25
_diffrn_reflns_theta_max 25.25
_diffrn_reflns_theta_min 2.10
_diffrn_standards_number 0
_exptl_absorpt_coefficient_mu 0.241
_exptl_absorpt_correction_T_max 0.950
_exptl_absorpt_correction_T_min 0.942
_exptl_absorpt_correction_type multi-scan
_exptl_absorpt_process_details '(SADABS; Bruker, 2005)'
_exptl_crystal_colour yellow
_exptl_crystal_density_diffrn 1.443
_exptl_crystal_density_method 'not measured'
_exptl_crystal_description prisms
_exptl_crystal_F_000 972
_exptl_crystal_size_max 0.28
_exptl_crystal_size_mid 0.22
_exptl_crystal_size_min 0.20
_refine_diff_density_max 0.312
_refine_diff_density_min -0.299
_refine_ls_extinction_coef 0.0055(13)
_refine_ls_extinction_expression Fc^*^=kFc[1+0.001xFc^2^\l^3^/sin(2\q)]^-1/4^
_refine_ls_extinction_method 'SHELXL97 (Sheldrick, 2008)'
_refine_ls_goodness_of_fit_ref 1.019
_refine_ls_hydrogen_treatment constr
_refine_ls_matrix_type full
_refine_ls_number_parameters 573
_refine_ls_number_reflns 7851
_refine_ls_number_restraints 3
_refine_ls_restrained_S_all 1.019
_refine_ls_R_factor_all 0.1320
_refine_ls_R_factor_gt 0.0632
_refine_ls_shift/su_max 0.001
_refine_ls_shift/su_mean 0.000
_refine_ls_structure_factor_coef Fsqd
_refine_ls_weighting_details 'calc w=1/[\s^2^(Fo^2^)+(0.0739P)^2^+0.9447P] where P=(Fo^2^+2Fc^2^)/3'
_refine_ls_weighting_scheme calc
_refine_ls_wR_factor_gt 0.1472
_refine_ls_wR_factor_ref 0.1776
_reflns_number_gt 4225
_reflns_number_total 7851
_reflns_threshold_expression I>2\s(I)
_cod_data_source_file bg2363.cif
_cod_data_source_block I
_cod_database_code 2227159
_cod_database_fobs_code 2227159

loop_
_symmetry_equiv_pos_site_id
_symmetry_equiv_pos_as_xyz
1 x,y,z
2 -x,-y,-z

loop_
_atom_site_aniso_label
_atom_site_aniso_U_11
_atom_site_aniso_U_22
_atom_site_aniso_U_33
_atom_site_aniso_U_12
_atom_site_aniso_U_13
_atom_site_aniso_U_23
S1 0.1630(13) 0.0644(7) 0.0472(7) -0.0563(8) -0.0142(7) 0.0052(5)
F1A 0.171(3) 0.073(6) 0.098(18) -0.060(3) -0.026(4) 0.009(3)
O1 0.095(2) 0.0627(17) 0.0505(18) -0.0313(15) -0.0056(16) 0.0048(14)
N1 0.079(2) 0.0498(18) 0.056(2) -0.0262(16) -0.0075(18) 0.0103(15)
N2 0.063(2) 0.0453(18) 0.052(2) -0.0125(15) -0.0083(16) 0.0004(15)
N3 0.087(2) 0.0456(17) 0.043(2) -0.0233(16) -0.0071(17) 0.0037(14)
N4 0.081(2) 0.0515(18) 0.049(2) -0.0227(16) -0.0092(17) 0.0012(15)
C1 0.065(3) 0.048(2) 0.050(3) -0.0154(19) -0.001(2) -0.0001(19)
C2 0.058(3) 0.051(2) 0.065(3) -0.0217(18) -0.004(2) -0.0005(19)
C3 0.085(3) 0.061(3) 0.081(4) -0.033(2) -0.013(3) 0.003(2)
C4 0.101(4) 0.078(3) 0.092(4) -0.044(3) -0.028(3) -0.008(3)
C5 0.106(4) 0.084(3) 0.073(3) -0.034(3) -0.036(3) 0.004(3)
C6 0.083(3) 0.057(2) 0.072(3) -0.021(2) -0.020(3) 0.003(2)
C7 0.053(2) 0.051(2) 0.052(3) -0.0123(18) -0.0080(19) 0.0025(18)
C8 0.058(2) 0.040(2) 0.052(2) -0.0130(17) -0.0042(19) 0.0025(17)
C9 0.072(3) 0.039(2) 0.048(3) -0.0150(18) -0.001(2) 0.0048(17)
C10A 0.060(4) 0.057(2) 0.043(3) -0.016(2) 0.001(3) 0.003(2)
C11A 0.064(11) 0.070(4) 0.054(4) -0.026(8) 0.007(8) 0.002(3)
C12A 0.166(11) 0.101(4) 0.057(3) -0.070(7) -0.007(5) 0.021(3)
C13A 0.143(5) 0.080(4) 0.069(5) -0.049(4) -0.011(4) 0.025(4)
C14A 0.017(8) 0.042(5) 0.073(5) 0.007(6) 0.001(7) 0.000(4)
C15A 0.036(7) 0.051(4) 0.050(3) -0.005(5) -0.004(4) 0.004(2)
C13B 0.143(5) 0.080(4) 0.069(5) -0.049(4) -0.011(4) 0.025(4)
C14B 0.017(8) 0.042(5) 0.073(5) 0.007(6) 0.001(7) 0.000(4)
C15B 0.036(7) 0.051(4) 0.050(3) -0.005(5) -0.004(4) 0.004(2)
C11B 0.064(11) 0.070(4) 0.054(4) -0.026(8) 0.007(8) 0.002(3)
F1B 0.171(3) 0.073(6) 0.098(18) -0.060(3) -0.026(4) 0.009(3)
C10B 0.060(4) 0.057(2) 0.043(3) -0.016(2) 0.001(3) 0.003(2)
C12B 0.166(11) 0.101(4) 0.057(3) -0.070(7) -0.007(5) 0.021(3)
S2 0.1054(9) 0.0536(6) 0.0806(9) -0.0286(6) -0.0264(7) 0.0083(5)
F2A 0.187(5) 0.156(4) 0.081(3) -0.042(4) -0.040(3) -0.010(3)
O2 0.0734(18) 0.0495(15) 0.0530(17) -0.0211(13) -0.0128(13) -0.0081(12)
N5 0.065(2) 0.0560(19) 0.0413(19) -0.0184(16) -0.0111(16) -0.0009(15)
N6 0.059(2) 0.0531(18) 0.046(2) -0.0181(15) -0.0037(16) -0.0072(15)
N7 0.081(2) 0.0503(18) 0.047(2) -0.0237(16) -0.0203(17) 0.0018(15)
N8 0.083(2) 0.0583(19) 0.043(2) -0.0247(17) -0.0149(17) 0.0008(16)
C16 0.046(2) 0.049(2) 0.047(2) -0.0100(17) -0.0018(18) -0.0051(18)
C17 0.048(2) 0.055(2) 0.047(3) -0.0150(17) 0.0027(19) -0.0054(18)
C18 0.078(3) 0.061(3) 0.058(3) -0.028(2) 0.005(2) 0.007(2)
C19 0.088(3) 0.060(3) 0.086(4) -0.035(2) 0.009(3) -0.001(2)
C20 0.080(3) 0.064(3) 0.087(4) -0.036(2) 0.014(3) -0.025(3)
C21 0.063(3) 0.063(2) 0.058(3) -0.026(2) 0.002(2) -0.017(2)
C22 0.046(2) 0.050(2) 0.050(2) -0.0155(17) 0.0051(19) -0.0066(18)
C23 0.049(2) 0.049(2) 0.037(2) -0.0123(17) -0.0034(18) -0.0076(17)
C24 0.057(2) 0.053(2) 0.053(3) -0.0131(18) -0.006(2) -0.001(2)
C25A 0.066(3) 0.070(3) 0.042(3) -0.013(2) -0.002(2) 0.005(2)
C26A 0.074(3) 0.082(3) 0.049(3) -0.001(2) -0.014(2) -0.009(2)
C27A 0.096(4) 0.112(4) 0.062(4) -0.004(3) -0.019(3) -0.024(3)
C28A 0.126(5) 0.141(6) 0.052(3) -0.001(4) -0.001(3) 0.014(3)
C29A 0.136(5) 0.100(4) 0.091(5) -0.023(4) 0.001(4) 0.030(3)
C30A 0.106(4) 0.100(4) 0.055(3) -0.034(3) -0.007(3) 0.021(3)
C28B 0.126(5) 0.141(6) 0.052(3) -0.001(4) -0.001(3) 0.014(3)
C29B 0.136(5) 0.100(4) 0.091(5) -0.023(4) 0.001(4) 0.030(3)
C30B 0.106(4) 0.100(4) 0.055(3) -0.034(3) -0.007(3) 0.021(3)
C26B 0.074(3) 0.082(3) 0.049(3) -0.001(2) -0.014(2) -0.009(2)
F2B 0.187(5) 0.156(4) 0.081(3) -0.042(4) -0.040(3) -0.010(3)
C25B 0.066(3) 0.070(3) 0.042(3) -0.013(2) -0.002(2) 0.005(2)
C27B 0.096(4) 0.112(4) 0.062(4) -0.004(3) -0.019(3) -0.024(3)
S3 0.1131(10) 0.0550(6) 0.0586(8) -0.0233(6) -0.0331(7) 0.0093(5)
F3A 0.292(18) 0.175(4) 0.063(3) -0.122(11) -0.021(8) -0.038(3)
O3 0.088(2) 0.0521(15) 0.0539(18) -0.0302(14) -0.0128(14) 0.0043(13)
N9 0.063(2) 0.0483(18) 0.051(2) -0.0230(15) -0.0094(16) -0.0048(15)
N10 0.0542(19) 0.0480(17) 0.0428(19) -0.0165(14) -0.0097(15) 0.0037(14)
N11 0.067(2) 0.0447(16) 0.0403(19) -0.0158(14) -0.0100(16) -0.0016(14)
N12 0.077(2) 0.0442(17) 0.046(2) -0.0190(15) -0.0147(16) 0.0039(14)
C31 0.053(2) 0.049(2) 0.047(2) -0.0159(17) 0.0005(19) -0.0039(18)
C32 0.045(2) 0.053(2) 0.046(2) -0.0153(17) -0.0051(18) -0.0034(18)
C33 0.072(3) 0.065(3) 0.053(3) -0.025(2) -0.014(2) -0.006(2)
C34 0.095(3) 0.076(3) 0.048(3) -0.025(2) -0.024(2) 0.009(2)
C35 0.098(3) 0.057(2) 0.057(3) -0.025(2) -0.018(2) 0.010(2)
C36 0.074(3) 0.053(2) 0.053(3) -0.0247(19) -0.010(2) -0.0001(19)
C37 0.049(2) 0.044(2) 0.044(2) -0.0145(16) -0.0085(18) -0.0027(17)
C38 0.046(2) 0.046(2) 0.042(2) -0.0139(16) -0.0029(18) -0.0028(17)
C39 0.053(2) 0.054(2) 0.042(2) -0.0142(18) -0.0074(18) -0.0043(17)
C40A 0.057(4) 0.047(3) 0.047(3) -0.008(2) -0.010(3) -0.008(2)
C41A 0.025(7) 0.045(5) 0.076(3) 0.002(5) -0.006(5) -0.001(3)
C42A 0.087(6) 0.056(4) 0.122(5) -0.026(4) -0.022(5) -0.006(3)
C43A 0.099(7) 0.071(4) 0.118(5) -0.013(4) -0.040(5) -0.034(3)
C44A 0.090(10) 0.082(6) 0.060(4) -0.004(8) -0.035(6) -0.017(4)
C45A 0.115(9) 0.065(4) 0.058(4) -0.025(5) -0.025(5) -0.006(3)
C43B 0.099(7) 0.071(4) 0.118(5) -0.013(4) -0.040(5) -0.034(3)
C44B 0.090(10) 0.082(6) 0.060(4) -0.004(8) -0.035(6) -0.017(4)
C45B 0.115(9) 0.065(4) 0.058(4) -0.025(5) -0.025(5) -0.006(3)
C41B 0.025(7) 0.045(5) 0.076(3) 0.002(5) -0.006(5) -0.001(3)
F3B 0.292(18) 0.175(4) 0.063(3) -0.122(11) -0.021(8) -0.038(3)
C40B 0.057(4) 0.047(3) 0.047(3) -0.008(2) -0.010(3) -0.008(2)
C42B 0.087(6) 0.056(4) 0.122(5) -0.026(4) -0.022(5) -0.006(3)

loop_
_atom_site_type_symbol
_atom_site_label
_atom_site_fract_x
_atom_site_fract_y
_atom_site_fract_z
_atom_site_U_iso_or_equiv
_atom_site_thermal_displace_type
_atom_site_calc_flag
_atom_site_refinement_flags
_atom_site_occupancy
S S1 0.26523(19) 0.98975(8) 0.34158(6) 0.0868(5) Uani . . 1.000
F F1A 0.286(9) 1.302(7) 0.217(8) 0.109(6) Uani . . 0.547(17)
O O1 0.1679(4) 0.68968(18) 0.35500(15) 0.0677(11) Uani . . 1.000
N N1 0.0699(4) 0.5919(2) 0.28535(17) 0.0604(11) Uani . . 1.000
N N2 0.1031(4) 0.8231(2) 0.22575(16) 0.0538(11) Uani . . 1.000
N N3 0.1585(4) 0.8620(2) 0.27979(16) 0.0576(11) Uani . . 1.000
N N4 0.1882(4) 0.9854(2) 0.20740(16) 0.0596(11) Uani . . 1.000
C C1 0.1113(5) 0.6730(3) 0.3007(2) 0.0543(16) Uani . . 1.000
C C2 0.0125(5) 0.5970(3) 0.2173(2) 0.0567(16) Uani . . 1.000
C C3 -0.0410(5) 0.5294(3) 0.1832(3) 0.0733(19) Uani . . 1.000
C C4 -0.0925(6) 0.5520(3) 0.1160(3) 0.086(2) Uani . . 1.000
C C5 -0.0896(6) 0.6393(3) 0.0833(3) 0.0860(19) Uani . . 1.000
C C6 -0.0350(5) 0.7081(3) 0.1178(2) 0.0703(16) Uani . . 1.000
C C7 0.0155(5) 0.6861(3) 0.1854(2) 0.0524(14) Uani . . 1.000
C C8 0.0788(4) 0.7381(2) 0.23583(19) 0.0501(12) Uani . . 1.000
C C9 0.2032(5) 0.9476(2) 0.27259(19) 0.0532(16) Uani . . 1.000
C C10A 0.2262(19) 1.0704(11) 0.1760(10) 0.0534(18) Uani . . 0.547(17)
C C11A 0.246(2) 1.0776(12) 0.1049(10) 0.061(4) Uani . . 0.547(17)
C C12A 0.263(2) 1.1637(14) 0.0722(9) 0.103(4) Uani . . 0.547(17)
C C13A 0.2589(19) 1.2426(11) 0.1105(10) 0.095(3) Uani . . 0.547(17)
C C14A 0.2389(18) 1.2354(11) 0.1816(10) 0.047(4) Uani . . 0.547(17)
C C15A 0.2225(18) 1.1493(13) 0.2143(9) 0.047(3) Uani . . 0.547(17)
C C13B 0.272(2) 1.2310(14) 0.1052(13) 0.095(3) Uani . . 0.453(17)
C C14B 0.3003(18) 1.2194(13) 0.1760(13) 0.047(4) Uani . . 0.453(17)
C C15B 0.267(2) 1.1406(16) 0.2134(11) 0.047(3) Uani . . 0.453(17)
C C11B 0.178(2) 1.0849(16) 0.1092(13) 0.061(4) Uani . . 0.453(17)
F F1B 0.285(11) 1.299(9) 0.212(10) 0.109(6) Uani . . 0.453(17)
C C10B 0.206(2) 1.0733(14) 0.1800(13) 0.0534(18) Uani . . 0.453(17)
C C12B 0.211(3) 1.1638(19) 0.0718(11) 0.103(4) Uani . . 0.453(17)
S S2 0.57526(16) 0.71997(8) 0.27758(6) 0.0787(5) Uani . . 1.000
F F2A 0.2702(6) 0.4925(3) 0.0210(2) 0.141(2) Uani . . 0.645(5)
O O2 0.7099(3) 0.51552(17) 0.47192(12) 0.0573(10) Uani . . 1.000
N N5 0.6913(4) 0.3622(2) 0.50827(15) 0.0536(11) Uani . . 1.000
N N6 0.5561(4) 0.4643(2) 0.34248(16) 0.0518(11) Uani . . 1.000
N N7 0.5872(4) 0.5516(2) 0.33703(16) 0.0582(11) Uani . . 1.000
N N8 0.5036(4) 0.5648(2) 0.22516(16) 0.0603(11) Uani . . 1.000
C C16 0.6704(4) 0.4392(3) 0.46365(19) 0.0476(12) Uani . . 1.000
C C17 0.6293(4) 0.2887(3) 0.48129(19) 0.0496(14) Uani . . 1.000
C C18 0.6306(5) 0.1991(3) 0.5113(2) 0.0643(17) Uani . . 1.000
C C19 0.5656(6) 0.1399(3) 0.4723(3) 0.0753(19) Uani . . 1.000
C C20 0.5044(5) 0.1674(3) 0.4063(3) 0.0730(19) Uani . . 1.000
C C21 0.5038(5) 0.2575(3) 0.3766(2) 0.0590(16) Uani . . 1.000
C C22 0.5672(4) 0.3181(3) 0.41468(19) 0.0480(12) Uani . . 1.000
C C23 0.5922(4) 0.4138(2) 0.40045(18) 0.0448(12) Uani . . 1.000
C C24 0.5525(5) 0.6092(3) 0.2761(2) 0.0546(14) Uani . . 1.000
C C25A 0.4523(6) 0.5959(3) 0.15770(19) 0.0605(17) Uani . . 0.645(5)
C C26A 0.3903(5) 0.5317(3) 0.12122(16) 0.0715(17) Uani . . 0.645(5)
C C27A 0.3384(4) 0.5553(3) 0.05302(16) 0.093(2) Uani . . 0.645(5)
C C28A 0.3485(7) 0.6432(3) 0.0213(2) 0.113(3) Uani . . 0.645(5)
C C29A 0.4105(9) 0.7074(3) 0.0578(3) 0.112(3) Uani . . 0.645(5)
C C30A 0.4624(7) 0.6837(3) 0.1260(3) 0.087(2) Uani . . 0.645(5)
C C28B 0.3502(8) 0.64587(14) 0.0212(2) 0.113(3) Uani . . 0.355(5)
C C29B 0.4134(9) 0.70940(11) 0.0579(2) 0.112(3) Uani . . 0.355(5)
C C30B 0.4662(8) 0.68490(10) 0.1259(2) 0.087(2) Uani . . 0.355(5)
C C26B 0.3926(4) 0.53333(17) 0.12057(16) 0.0715(17) Uani . . 0.355(5)
F F2B 0.4266(11) 0.79699(12) 0.0362(3) 0.141(2) Uani . . 0.355(5)
C C25B 0.4558(5) 0.59686(14) 0.15726(19) 0.0605(17) Uani . . 0.355(5)
C C27B 0.3398(5) 0.55784(16) 0.05254(18) 0.093(2) Uani . . 0.355(5)
S S3 0.73951(16) 0.32405(7) 0.17558(5) 0.0755(5) Uani . . 1.000
F F3A 0.683(2) 0.0464(13) 0.0360(7) 0.164(6) Uani . . 0.626(15)
O O3 1.0173(2) 0.42029(11) 0.35189(7) 0.0627(10) Uani . . 1.000
N N9 1.1234(3) 0.36096(15) 0.46050(8) 0.0523(11) Uani . . 1.000
N N10 0.9445(4) 0.2242(2) 0.35231(15) 0.0479(11) Uani . . 1.000
N N11 0.8890(4) 0.2813(2) 0.29489(15) 0.0504(11) Uani . . 1.000
N N12 0.8135(4) 0.1556(2) 0.25218(15) 0.0553(11) Uani . . 1.000
C C31 1.0500(4) 0.3568(3) 0.3997(2) 0.0491(12) Uani . . 1.000
C C32 1.1409(4) 0.2743(3) 0.50170(19) 0.0474(12) Uani . . 1.000
C C33 1.2072(5) 0.2516(3) 0.5665(2) 0.0618(17) Uani . . 1.000
C C34 1.2097(6) 0.1617(3) 0.5956(2) 0.0728(17) Uani . . 1.000
C C35 1.1458(6) 0.0964(3) 0.5617(2) 0.0702(16) Uani . . 1.000
C C36 1.0786(5) 0.1204(3) 0.4960(2) 0.0585(16) Uani . . 1.000
C C37 1.0759(4) 0.2105(2) 0.46541(18) 0.0451(12) Uani . . 1.000
C C38 1.0161(4) 0.2592(2) 0.39974(18) 0.0443(12) Uani . . 1.000
C C39 0.8147(4) 0.2479(3) 0.24190(18) 0.0495(12) Uani . . 1.000
C C40A 0.7514(15) 0.0966(8) 0.2117(7) 0.0510(19) Uani . . 0.626(15)
C C41A 0.6868(14) 0.0235(9) 0.2428(6) 0.051(3) Uani . . 0.626(15)
C C42A 0.6494(15) -0.0458(8) 0.2032(8) 0.087(3) Uani . . 0.626(15)
C C43A 0.6766(16) -0.0420(10) 0.1324(8) 0.096(3) Uani . . 0.626(15)
C C44A 0.7412(16) 0.0311(12) 0.1013(6) 0.080(4) Uani . . 0.626(15)
C C45A 0.7786(16) 0.1004(9) 0.1409(7) 0.079(4) Uani . . 0.626(15)
C C43B 0.641(3) -0.0376(18) 0.1348(14) 0.096(3) Uani . . 0.374(15)
C C44B 0.664(3) 0.047(2) 0.1009(11) 0.080(4) Uani . . 0.374(15)
C C45B 0.729(3) 0.1105(16) 0.1364(13) 0.079(4) Uani . . 0.374(15)
C C41B 0.749(2) 0.0064(15) 0.2397(10) 0.051(3) Uani . . 0.374(15)
F F3B 0.782(4) 0.046(2) 0.0301(12) 0.164(6) Uani . . 0.374(15)
C C40B 0.771(3) 0.0904(15) 0.2058(13) 0.0510(19) Uani . . 0.374(15)
C C42B 0.684(3) -0.0576(14) 0.2042(14) 0.087(3) Uani . . 0.374(15)
H H4 -0.13029 0.50738 0.09189 0.1033 Uiso . . 1.000
H H12A 0.27593 1.16848 0.02460 0.1229 Uiso . . 0.547(17)
H H13A 0.26982 1.30018 0.08863 0.1141 Uiso . . 0.547(17)
H H15A 0.20914 1.14453 0.26189 0.0564 Uiso . . 0.547(17)
H H4A 0.14832 0.95257 0.17929 0.0714 Uiso . . 1.000
H H5 -0.12456 0.65252 0.03751 0.1029 Uiso . . 1.000
H H6 -0.03279 0.76712 0.09572 0.0840 Uiso . . 1.000
H H11A 0.24864 1.02481 0.07922 0.0737 Uiso . . 0.547(17)
H H1 0.07771 0.54271 0.31394 0.0724 Uiso . . 1.000
H H3 -0.04221 0.46996 0.20489 0.0877 Uiso . . 1.000
H H3A 0.16572 0.83200 0.31979 0.0690 Uiso . . 1.000
H H11B 0.13650 1.03989 0.08691 0.0737 Uiso . . 0.453(17)
H H12B 0.19239 1.17151 0.02446 0.1229 Uiso . . 0.453(17)
H H13B 0.29483 1.28376 0.08015 0.1141 Uiso . . 0.453(17)
H H15B 0.28549 1.13279 0.26075 0.0564 Uiso . . 0.453(17)
H H18 0.67319 0.17959 0.55553 0.0771 Uiso . . 1.000
H H28A 0.31381 0.65903 -0.02433 0.1356 Uiso . . 0.645(5)
H H29A 0.41731 0.76618 0.03655 0.1343 Uiso . . 0.645(5)
H H30A 0.50390 0.72670 0.15038 0.1040 Uiso . . 0.645(5)
H H19 0.56280 0.07915 0.49123 0.0901 Uiso . . 1.000
H H20 0.46299 0.12487 0.38146 0.0875 Uiso . . 1.000
H H21 0.46179 0.27647 0.33220 0.0708 Uiso . . 1.000
H H26A 0.38350 0.47289 0.14244 0.0855 Uiso . . 0.645(5)
H H5A 0.73701 0.35805 0.54846 0.0642 Uiso . . 1.000
H H7 0.62914 0.57234 0.37167 0.0700 Uiso . . 1.000
H H8 0.50367 0.50580 0.23587 0.0725 Uiso . . 1.000
H H26B 0.38560 0.47443 0.14153 0.0855 Uiso . . 0.355(5)
H H27B 0.29747 0.51533 0.02799 0.1120 Uiso . . 0.355(5)
H H28B 0.31484 0.66227 -0.02430 0.1356 Uiso . . 0.355(5)
H H30B 0.50850 0.72741 0.15048 0.1040 Uiso . . 0.355(5)
H H33 1.24910 0.29524 0.59002 0.0740 Uiso . . 1.000
H H42A 0.60619 -0.09474 0.22400 0.1041 Uiso . . 0.626(15)
H H43A 0.65156 -0.08833 0.10594 0.1151 Uiso . . 0.626(15)
H H45A 0.82182 0.14934 0.12009 0.0948 Uiso . . 0.626(15)
H H34 1.25590 0.14401 0.63954 0.0870 Uiso . . 1.000
H H35 1.14792 0.03636 0.58319 0.0843 Uiso . . 1.000
H H36 1.03606 0.07680 0.47270 0.0701 Uiso . . 1.000
H H41A 0.66864 0.02090 0.29011 0.0610 Uiso . . 0.626(15)
H H9 1.15574 0.41003 0.47285 0.0628 Uiso . . 1.000
H H11C 0.90053 0.33935 0.29157 0.0602 Uiso . . 1.000
H H12C 0.85904 0.12812 0.29047 0.0662 Uiso . . 1.000
H H41B 0.77744 -0.00707 0.28610 0.0610 Uiso . . 0.374(15)
H H42B 0.66883 -0.11383 0.22689 0.1041 Uiso . . 0.374(15)
H H43B 0.59776 -0.08034 0.11108 0.1151 Uiso . . 0.374(15)
H H45B 0.74390 0.16667 0.11369 0.0948 Uiso . . 0.374(15)

loop_
_atom_type_symbol
_atom_type_description
_atom_type_scat_dispersion_real
_atom_type_scat_dispersion_imag
_atom_type_scat_source
C C 0.0033 0.0016 'International Tables Vol C Tables 4.2.6.8 and 6.1.1.4'
H H 0.0000 0.0000 'International Tables Vol C Tables 4.2.6.8 and 6.1.1.4'
N N 0.0061 0.0033 'International Tables Vol C Tables 4.2.6.8 and 6.1.1.4'
O O 0.0106 0.0060 'International Tables Vol C Tables 4.2.6.8 and 6.1.1.4'
S S 0.1246 0.1234 'International Tables Vol C Tables 4.2.6.8 and 6.1.1.4'
F F 0.0171 0.0103 'International Tables Vol C Tables 4.2.6.8 and 6.1.1.4'

loop_
_geom_angle_atom_site_label_1
_geom_angle_atom_site_label_2
_geom_angle_atom_site_label_3
_geom_angle_site_symmetry_1
_geom_angle_site_symmetry_2
_geom_angle_site_symmetry_3
_geom_angle
_geom_angle_publ_flag
C1 N1 C2 . . . 111.9(3) ?
N3 N2 C8 . . . 117.6(3) ?
N2 N3 C9 . . . 121.8(3) ?
C9 N4 C10A . . . 131.9(8) ?
C9 N4 C10B . . . 130.5(10) ?
C1 N1 H1 . . . 124.00 no
C2 N1 H1 . . . 124.00 no
N2 N3 H3A . . . 119.00 no
C9 N3 H3A . . . 119.00 no
C10B N4 H4A . . . 115.00 no
C9 N4 H4A . . . 114.00 no
C10A N4 H4A . . . 114.00 no
C16 N5 C17 . . . 111.7(3) ?
N7 N6 C23 . . . 117.9(3) ?
N6 N7 C24 . . . 120.8(3) ?
C24 N8 C25A . . . 132.0(3) ?
C24 N8 C25B . . . 131.1(3) ?
C17 N5 H5A . . . 124.00 no
C16 N5 H5A . . . 124.00 no
C24 N7 H7 . . . 120.00 no
N6 N7 H7 . . . 120.00 no
C24 N8 H8 . . . 114.00 no
C25A N8 H8 . . . 114.00 no
C25B N8 H8 . . . 115.00 no
C31 N9 C32 . . . 111.3(3) ?
N11 N10 C38 . . . 117.8(3) ?
N10 N11 C39 . . . 120.8(3) ?
C39 N12 C40B . . . 130.4(10) ?
C39 N12 C40A . . . 130.8(6) ?
C31 N9 H9 . . . 124.00 no
C32 N9 H9 . . . 124.00 no
C39 N11 H11C . . . 120.00 no
N10 N11 H11C . . . 120.00 no
C40B N12 H12C . . . 114.00 no
C39 N12 H12C . . . 115.00 no
C40A N12 H12C . . . 115.00 no
O1 C1 N1 . . . 127.4(4) ?
O1 C1 C8 . . . 126.9(4) ?
N1 C1 C8 . . . 105.6(3) ?
C3 C2 C7 . . . 121.7(4) no
N1 C2 C3 . . . 128.9(4) ?
N1 C2 C7 . . . 109.3(3) ?
C2 C3 C4 . . . 117.9(4) no
C3 C4 C5 . . . 121.4(5) no
C4 C5 C6 . . . 120.9(5) no
C5 C6 C7 . . . 118.0(4) no
C2 C7 C8 . . . 106.8(3) no
C2 C7 C6 . . . 120.2(4) no
C6 C7 C8 . . . 133.1(4) no
N2 C8 C7 . . . 125.7(3) ?
N2 C8 C1 . . . 127.9(3) ?
C1 C8 C7 . . . 106.4(3) no
S1 C9 N4 . . . 129.3(3) ?
N3 C9 N4 . . . 112.6(3) ?
S1 C9 N3 . . . 118.1(3) ?
C11A C10A C15A . . . 120.0(15) no
N4 C10A C11A . . . 118.8(14) ?
N4 C10A C15A . . . 120.7(15) ?
N4 C10B C11B . . . 112.3(17) ?
C11B C10B C15B . . . 120.1(19) no
N4 C10B C15B . . . 127(2) ?
C10A C11A C12A . . . 120.0(16) no
C10B C11B C12B . . . 120(2) no
C11A C12A C13A . . . 120.0(17) no
C11B C12B C13B . . . 120(2) no
C12A C13A C14A . . . 120.0(15) no
C12B C13B C14B . . . 120.1(19) no
F1A C14A C15A . . . 121(6) ?
F1A C14A C13A . . . 116(6) ?
C13A C14A C15A . . . 120.0(15) no
F1B C14B C13B . . . 119(7) ?
C13B C14B C15B . . . 120.0(18) no
F1B C14B C15B . . . 115(7) ?
C10A C15A C14A . . . 120.1(16) no
C10B C15B C14B . . . 120(2) no
C4 C3 H3 . . . 121.00 no
C2 C3 H3 . . . 121.00 no
C3 C4 H4 . . . 119.00 no
C5 C4 H4 . . . 119.00 no
C4 C5 H5 . . . 120.00 no
C6 C5 H5 . . . 120.00 no
C7 C6 H6 . . . 121.00 no
C5 C6 H6 . . . 121.00 no
C10A C11A H11A . . . 120.00 no
C12A C11A H11A . . . 120.00 no
C10B C11B H11B . . . 120.00 no
C12B C11B H11B . . . 120.00 no
C11A C12A H12A . . . 120.00 no
C13A C12A H12A . . . 120.00 no
C13B C12B H12B . . . 120.00 no
C11B C12B H12B . . . 120.00 no
C14A C13A H13A . . . 120.00 no
C12A C13A H13A . . . 120.00 no
C14B C13B H13B . . . 120.00 no
C12B C13B H13B . . . 120.00 no
C10A C15A H15A . . . 120.00 no
C14A C15A H15A . . . 120.00 no
C14B C15B H15B . . . 120.00 no
C10B C15B H15B . . . 120.00 no
N5 C16 C23 . . . 105.9(3) ?
O2 C16 N5 . . . 127.6(3) ?
O2 C16 C23 . . . 126.5(3) ?
N5 C17 C22 . . . 109.3(3) ?
N5 C17 C18 . . . 128.6(3) ?
C18 C17 C22 . . . 122.1(4) no
C17 C18 C19 . . . 116.5(4) no
C18 C19 C20 . . . 122.3(4) no
C19 C20 C21 . . . 120.8(4) no
C20 C21 C22 . . . 118.0(4) no
C21 C22 C23 . . . 133.5(4) no
C17 C22 C23 . . . 106.1(3) no
C17 C22 C21 . . . 120.4(4) no
N6 C23 C16 . . . 128.2(3) ?
C16 C23 C22 . . . 107.0(3) no
N6 C23 C22 . . . 124.8(3) ?
S2 C24 N7 . . . 116.8(3) ?
S2 C24 N8 . . . 130.1(3) ?
N7 C24 N8 . . . 113.1(3) ?
N8 C25A C30A . . . 124.4(4) ?
N8 C25A C26A . . . 115.6(3) ?
C26A C25A C30A . . . 120.0(4) no
C26B C25B C30B . . . 120.0(3) no
N8 C25B C26B . . . 114.9(2) ?
N8 C25B C30B . . . 125.2(3) ?
C25A C26A C27A . . . 120.0(4) no
C25B C26B C27B . . . 120.0(3) no
F2A C27A C26A . . . 117.6(4) ?
C26A C27A C28A . . . 120.0(4) no
F2A C27A C28A . . . 122.3(3) ?
C26B C27B C28B . . . 120.0(3) no
C27A C28A C29A . . . 120.0(4) no
C27B C28B C29B . . . 120.0(3) no
C28A C29A C30A . . . 120.0(4) no
F2B C29B C30B . . . 112.7(4) ?
F2B C29B C28B . . . 127.3(4) ?
C28B C29B C30B . . . 120.0(3) no
C25A C30A C29A . . . 120.0(5) no
C25B C30B C29B . . . 120.0(4) no
C19 C18 H18 . . . 122.00 no
C17 C18 H18 . . . 122.00 no
C18 C19 H19 . . . 119.00 no
C20 C19 H19 . . . 119.00 no
C21 C20 H20 . . . 120.00 no
C19 C20 H20 . . . 120.00 no
C20 C21 H21 . . . 121.00 no
C22 C21 H21 . . . 121.00 no
C27A C26A H26A . . . 120.00 no
C25A C26A H26A . . . 120.00 no
C27B C26B H26B . . . 120.00 no
C25B C26B H26B . . . 120.00 no
C28B C27B H27B . . . 120.00 no
C26B C27B H27B . . . 120.00 no
C29A C28A H28A . . . 120.00 no
C27A C28A H28A . . . 120.00 no
C27B C28B H28B . . . 120.00 no
C29B C28B H28B . . . 120.00 no
C28A C29A H29A . . . 120.00 no
C30A C29A H29A . . . 120.00 no
C29A C30A H30A . . . 120.00 no
C25A C30A H30A . . . 120.00 no
C25B C30B H30B . . . 120.00 no
C29B C30B H30B . . . 120.00 no
O3 C31 N9 . . . 127.5(3) ?
O3 C31 C38 . . . 126.0(3) ?
N9 C31 C38 . . . 106.6(3) ?
N9 C32 C33 . . . 128.5(3) ?
N9 C32 C37 . . . 108.9(3) ?
C33 C32 C37 . . . 122.6(4) no
C32 C33 C34 . . . 117.2(4) no
C33 C34 C35 . . . 122.2(4) no
C34 C35 C36 . . . 120.0(4) no
C35 C36 C37 . . . 118.8(4) no
C32 C37 C36 . . . 119.2(3) no
C36 C37 C38 . . . 133.8(3) no
C32 C37 C38 . . . 107.0(3) no
N10 C38 C37 . . . 125.5(3) ?
C31 C38 C37 . . . 106.4(3) no
N10 C38 C31 . . . 128.2(3) ?
S3 C39 N11 . . . 117.9(3) ?
S3 C39 N12 . . . 128.8(3) ?
N11 C39 N12 . . . 113.3(3) ?
N12 C40A C41A . . . 119.5(11) ?
N12 C40A C45A . . . 119.7(10) ?
C41A C40A C45A . . . 120.0(11) no
N12 C40B C45B . . . 126.4(18) ?
N12 C40B C41B . . . 112.7(19) ?
C41B C40B C45B . . . 120(2) no
C40A C41A C42A . . . 120.0(12) no
C40B C41B C42B . . . 120(2) no
C41A C42A C43A . . . 120.0(12) no
C41B C42B C43B . . . 120(2) no
C42A C43A C44A . . . 120.0(12) no
C42B C43B C44B . . . 120(2) no
C43A C44A C45A . . . 120.0(12) no
F3A C44A C43A . . . 107.4(14) ?
F3A C44A C45A . . . 125.4(15) ?
F3B C44B C45B . . . 98(2) ?
F3B C44B C43B . . . 122(2) ?
C43B C44B C45B . . . 120(2) no
C40A C45A C44A . . . 120.0(12) no
C40B C45B C44B . . . 120(2) no
C32 C33 H33 . . . 121.00 no
C34 C33 H33 . . . 121.00 no
C33 C34 H34 . . . 119.00 no
C35 C34 H34 . . . 119.00 no
C34 C35 H35 . . . 120.00 no
C36 C35 H35 . . . 120.00 no
C35 C36 H36 . . . 121.00 no
C37 C36 H36 . . . 121.00 no
C40A C41A H41A . . . 120.00 no
C42A C41A H41A . . . 120.00 no
C42B C41B H41B . . . 120.00 no
C40B C41B H41B . . . 120.00 no
C43A C42A H42A . . . 120.00 no
C41A C42A H42A . . . 120.00 no
C43B C42B H42B . . . 120.00 no
C41B C42B H42B . . . 120.00 no
C44A C43A H43A . . . 120.00 no
C42A C43A H43A . . . 120.00 no
C44B C43B H43B . . . 120.00 no
C42B C43B H43B . . . 120.00 no
C44A C45A H45A . . . 120.00 no
C40A C45A H45A . . . 120.00 no
C40B C45B H45B . . . 120.00 no
C44B C45B H45B . . . 120.00 no

loop_
_geom_bond_atom_site_label_1
_geom_bond_atom_site_label_2
_geom_bond_site_symmetry_1
_geom_bond_site_symmetry_2
_geom_bond_distance
_geom_bond_publ_flag
S1 C9 . . 1.641(4) ?
S2 C24 . . 1.650(4) ?
S3 C39 . . 1.651(4) ?
F1A C14A . . 1.35(12) ?
F1B C14B . . 1.36(16) ?
F2A C27A . . 1.356(6) ?
F2B C29B . . 1.331(5) ?
F3A C44A . . 1.344(18) ?
F3B C44B . . 1.66(4) ?
O1 C1 . . 1.217(5) ?
O2 C16 . . 1.238(5) ?
O3 C31 . . 1.241(4) ?
N1 C1 . . 1.343(5) ?
N1 C2 . . 1.398(5) ?
N2 C8 . . 1.288(4) ?
N2 N3 . . 1.353(4) ?
N3 C9 . . 1.366(4) ?
N4 C9 . . 1.341(5) ?
N4 C10B . . 1.38(2) ?
N4 C10A . . 1.432(16) ?
N1 H1 . . 0.8600 no
N3 H3A . . 0.8600 no
N4 H4A . . 0.8600 no
N5 C16 . . 1.338(5) ?
N5 C17 . . 1.410(5) ?
N6 C23 . . 1.295(5) ?
N6 N7 . . 1.338(4) ?
N7 C24 . . 1.390(5) ?
N8 C25B . . 1.396(5) ?
N8 C24 . . 1.328(5) ?
N8 C25A . . 1.391(5) ?
N5 H5A . . 0.8600 no
N7 H7 . . 0.8600 no
N8 H8 . . 0.8600 no
N9 C31 . . 1.340(4) ?
N9 C32 . . 1.413(4) ?
N10 C38 . . 1.287(4) ?
N10 N11 . . 1.351(4) ?
N11 C39 . . 1.370(5) ?
N12 C40B . . 1.45(2) ?
N12 C39 . . 1.331(5) ?
N12 C40A . . 1.379(13) ?
N9 H9 . . 0.8600 no
N11 H11C . . 0.8600 no
N12 H12C . . 0.8600 no
C1 C8 . . 1.505(5) no
C2 C3 . . 1.368(6) no
C2 C7 . . 1.392(6) no
C3 C4 . . 1.369(8) no
C4 C5 . . 1.375(7) no
C5 C6 . . 1.391(6) no
C6 C7 . . 1.374(6) no
C7 C8 . . 1.443(5) no
C10A C15A . . 1.39(2) no
C10A C11A . . 1.39(3) no
C10B C15B . . 1.39(3) no
C10B C11B . . 1.39(4) no
C11A C12A . . 1.39(3) no
C11B C12B . . 1.39(3) no
C12A C13A . . 1.39(3) no
C12B C13B . . 1.39(3) no
C13A C14A . . 1.39(3) no
C13B C14B . . 1.39(4) no
C14A C15A . . 1.39(2) no
C14B C15B . . 1.39(3) no
C3 H3 . . 0.9300 no
C4 H4 . . 0.9300 no
C5 H5 . . 0.9300 no
C6 H6 . . 0.9300 no
C11A H11A . . 0.9300 no
C11B H11B . . 0.9300 no
C12A H12A . . 0.9300 no
C12B H12B . . 0.9300 no
C13A H13A . . 0.9300 no
C13B H13B . . 0.9300 no
C15A H15A . . 0.9300 no
C15B H15B . . 0.9300 no
C16 C23 . . 1.495(5) no
C17 C18 . . 1.376(6) no
C17 C22 . . 1.394(5) no
C18 C19 . . 1.376(6) no
C19 C20 . . 1.377(8) no
C20 C21 . . 1.382(6) no
C21 C22 . . 1.374(6) no
C22 C23 . . 1.449(5) no
C25A C30A . . 1.389(6) no
C25A C26A . . 1.390(6) no
C25B C26B . . 1.390(4) no
C25B C30B . . 1.390(4) no
C26A C27A . . 1.390(5) no
C26B C27B . . 1.390(5) no
C27A C28A . . 1.390(6) no
C27B C28B . . 1.390(4) no
C28A C29A . . 1.390(7) no
C28B C29B . . 1.390(6) no
C29A C30A . . 1.390(8) no
C29B C30B . . 1.390(6) no
C18 H18 . . 0.9300 no
C19 H19 . . 0.9300 no
C20 H20 . . 0.9300 no
C21 H21 . . 0.9300 no
C26A H26A . . 0.9300 no
C26B H26B . . 0.9300 no
C27B H27B . . 0.9300 no
C28A H28A . . 0.9300 no
C28B H28B . . 0.9300 no
C29A H29A . . 0.9300 no
C30A H30A . . 0.9300 no
C30B H30B . . 0.9300 no
C31 C38 . . 1.496(5) no
C32 C37 . . 1.397(5) no
C32 C33 . . 1.362(5) no
C33 C34 . . 1.372(6) no
C34 C35 . . 1.384(6) no
C35 C36 . . 1.382(6) no
C36 C37 . . 1.385(5) no
C37 C38 . . 1.442(5) no
C40A C41A . . 1.390(17) no
C40A C45A . . 1.391(19) no
C40B C41B . . 1.39(3) no
C40B C45B . . 1.39(4) no
C41A C42A . . 1.390(18) no
C41B C42B . . 1.39(3) no
C42A C43A . . 1.39(2) no
C42B C43B . . 1.39(4) no
C43A C44A . . 1.39(2) no
C43B C44B . . 1.40(4) no
C44A C45A . . 1.39(2) no
C44B C45B . . 1.39(3) no
C33 H33 . . 0.9300 no
C34 H34 . . 0.9300 no
C35 H35 . . 0.9300 no
C36 H36 . . 0.9300 no
C41A H41A . . 0.9300 no
C41B H41B . . 0.9300 no
C42A H42A . . 0.9300 no
C42B H42B . . 0.9300 no
C43A H43A . . 0.9300 no
C43B H43B . . 0.9300 no
C45A H45A . . 0.9300 no
C45B H45B . . 0.9300 no

loop_
_geom_contact_atom_site_label_1
_geom_contact_atom_site_label_2
_geom_contact_distance
_geom_contact_site_symmetry_1
_geom_contact_site_symmetry_2
_geom_contact_publ_flag
S1 C15A 3.223(18) . . no
S1 C15B 3.20(2) . . no
S2 C30A 3.208(6) . . no
S2 N3 3.454(3) . . no
S2 C30B 3.195(4) . . no
S2 C33 3.618(4) . 2_766 no
S3 C26A 3.646(4) . . no
S3 C26B 3.653(3) . . no
S3 C45B 3.23(2) . . no
S3 C45A 3.260(13) . . no
S1 H20 2.9500 . 1_565 no
S1 H18 2.9900 . 2_666 no
S1 H15B 2.5400 . . no
S1 H15A 2.5700 . . no
S2 H42A 2.8700 . 1_565 no
S2 H33 2.9200 . 2_766 no
S2 H42B 2.8000 . 1_565 no
S2 H30B 2.5300 . . no
S2 H34 3.1800 . 2_766 no
S2 H30A 2.5400 . . no
S3 H26B 3.1500 . . no
S3 H45A 2.7200 . . no
S3 H3 3.1400 . 1_655 no
S3 H45B 2.6200 . . no
S3 H28A 2.9600 . 2_665 no
S3 H8 3.1000 . . no
S3 H26A 3.1500 . . no
S3 H28B 2.9700 . 2_665 no
F2A C4 3.215(7) . 2_565 no
F2A C28A 3.314(7) . 2_665 no
F2B F3A 2.534(17) . 2_665 no
F3A F2B 2.534(17) . 2_665 no
F3B C11A 3.30(3) . 2_665 no
F1A H21 2.6200 . 1_565 no
F1B H21 2.7100 . 1_565 no
F2A H4 2.4800 . 2_565 no
F2B H12A 2.8000 . 2_675 no
F3B H11A 2.4600 . 2_665 no
O1 C24 3.401(5) . . no
O1 N3 2.778(4) . . no
O1 C34 3.405(5) . 2_666 no
O1 N5 2.881(4) . 2_666 no
O1 N2 3.028(4) . . no
O1 C33 3.305(5) . 2_666 no
O2 N6 3.032(4) . . no
O2 N7 2.785(4) . . no
O2 C16 3.220(4) . 2_666 no
O2 N9 2.871(3) . 2_766 no
O3 N11 2.767(3) . . no
O3 N1 2.837(3) . 1_655 no
O3 N10 3.020(3) . . no
O1 H5A 2.0500 . 2_666 no
O1 H3A 2.1100 . . no
O2 H7 2.1100 . . no
O2 H9 2.0600 . 2_766 no
O3 H11C 2.0900 . . no
O3 H1 2.0300 . 1_655 no
O3 H3 2.9200 . 1_655 no
N1 O3 2.837(3) . 1_455 no
N2 O1 3.028(4) . . no
N2 N4 2.596(4) . . no
N2 C41B 3.37(2) . 1_465 no
N2 C42B 3.39(2) . 1_465 no
N3 O1 2.778(4) . . no
N3 S2 3.454(3) . . no
N4 C40B 3.31(2) . 1_465 no
N4 N2 2.596(4) . . no
N5 C38 3.431(4) . . no
N5 O1 2.881(4) . 2_666 no
N5 C37 3.428(4) . . no
N6 O2 3.032(4) . . no
N6 N8 2.599(4) . . no
N7 O2 2.785(4) . . no
N8 N6 2.599(4) . . no
N9 O2 2.871(3) . 2_766 no
N10 N12 2.590(4) . . no
N10 C22 3.248(5) . . no
N10 O3 3.020(3) . . no
N11 C22 3.426(5) . . no
N11 O3 2.767(3) . . no
N11 C15A 3.307(17) . 1_645 no
N11 C23 3.406(4) . . no
N12 N10 2.590(4) . . no
N12 C15A 3.348(16) . 1_645 no
N12 C10B 3.399(19) . 1_645 no
N2 H4A 2.1300 . . no
N6 H8 2.1400 . . no
N10 H15A 2.8000 . 1_645 no
N10 H12C 2.1300 . . no
N11 H15A 2.9100 . 1_645 no
C1 C24 3.471(6) . . no
C2 C26A 3.501(6) . . no
C2 C26B 3.521(5) . . no
C4 F2A 3.215(7) . 2_565 no
C4 C30B 3.588(7) . 1_455 no
C5 C27A 3.406(6) . . no
C5 C30B 3.567(8) . 1_455 no
C5 C30A 3.597(8) . 1_455 no
C5 C27B 3.415(6) . . no
C6 C27A 3.511(6) . . no
C6 C27B 3.507(5) . . no
C6 C28B 3.551(7) . . no
C6 C28A 3.542(7) . . no
C7 C26B 3.532(5) . . no
C7 C26A 3.524(6) . . no
C7 C25A 3.473(6) . . no
C7 C25B 3.498(6) . . no
C8 C25A 3.559(6) . . no
C8 C25B 3.577(5) . . no
C9 C41B 3.594(18) . 1_465 no
C10A C43B 3.41(3) . 1_565 no
C10B N12 3.399(19) . 1_465 no
C11A C43B 3.23(3) . 1_565 no
C11A F3B 3.30(3) . 2_665 no
C11A C44B 3.28(3) . 1_565 no
C12A C44B 3.27(3) . 1_565 no
C14A C39 3.565(16) . 1_465 no
C15A C39 3.280(16) . 1_465 no
C15A N12 3.348(16) . 1_465 no
C15A S1 3.223(18) . . no
C15A N11 3.307(17) . 1_465 no
C15B S1 3.20(2) . . no
C16 O2 3.220(4) . 2_666 no
C16 C38 3.552(5) . . no
C16 C31 3.247(5) . . no
C16 C16 3.217(5) . 2_666 no
C17 C38 3.420(5) . . no
C17 C37 3.500(5) . . no
C18 C33 3.472(6) . 1_455 no
C18 C36 3.510(6) . . no
C19 C32 3.531(6) . 1_455 no
C19 C33 3.484(7) . 1_455 no
C20 C32 3.507(6) . 1_455 no
C20 C37 3.539(5) . 1_455 no
C21 C39 3.587(5) . . no
C22 C38 3.510(5) . . no
C22 N10 3.248(5) . . no
C22 N11 3.426(5) . . no
C23 C38 3.565(4) . . no
C23 N11 3.406(4) . . no
C23 C31 3.568(5) . . no
C24 O1 3.401(5) . . no
C24 C1 3.471(6) . . no
C25A C7 3.473(6) . . no
C25A C8 3.559(6) . . no
C25B C8 3.577(5) . . no
C25B C7 3.498(6) . . no
C26A C2 3.501(6) . . no
C26A C7 3.524(6) . . no
C26A S3 3.646(4) . . no
C26B C7 3.532(5) . . no
C26B C2 3.521(5) . . no
C26B S3 3.653(3) . . no
C27A C6 3.511(6) . . no
C27A C27A 3.424(5) . 2_665 no
C27A C5 3.406(6) . . no
C27B C5 3.415(6) . . no
C27B C6 3.507(5) . . no
C27B C27B 3.421(5) . 2_665 no
C28A C6 3.542(7) . . no
C28A F2A 3.314(7) . 2_665 no
C28B C6 3.551(7) . . no
C30A S2 3.208(6) . . no
C30A C5 3.597(8) . 1_655 no
C30B C4 3.588(7) . 1_655 no
C30B S2 3.195(4) . . no
C30B C5 3.567(8) . 1_655 no
C31 C23 3.568(5) . . no
C31 C16 3.247(5) . . no
C32 C20 3.507(6) . 1_655 no
C32 C19 3.531(6) . 1_655 no
C33 C19 3.484(7) . 1_655 no
C33 O1 3.305(5) . 2_666 no
C33 C18 3.472(6) . 1_655 no
C33 S2 3.618(4) . 2_766 no
C34 O1 3.405(5) . 2_666 no
C36 C18 3.510(6) . . no
C37 N5 3.428(4) . . no
C37 C20 3.539(5) . 1_655 no
C37 C17 3.500(5) . . no
C38 C16 3.552(5) . . no
C38 C22 3.510(5) . . no
C38 N5 3.431(4) . . no
C38 C23 3.565(4) . . no
C38 C17 3.420(5) . . no
C39 C21 3.587(5) . . no
C39 C15A 3.280(16) . 1_645 no
C39 C14A 3.565(16) . 1_645 no
C40B N4 3.31(2) . 1_645 no
C41B N2 3.37(2) . 1_645 no
C41B C9 3.594(18) . 1_645 no
C42B N2 3.39(2) . 1_645 no
C43B C10A 3.41(3) . 1_545 no
C43B C11A 3.23(3) . 1_545 no
C44B C11A 3.28(3) . 1_545 no
C44B C12A 3.27(3) . 1_545 no
C45A S3 3.260(13) . . no
C45B S3 3.23(2) . . no
C1 H3A 2.4800 . . no
C9 H15A 2.8400 . . no
C9 H15B 2.9000 . . no
C16 H7 2.4900 . . no
C24 H30A 2.8500 . . no
C24 H30B 2.8600 . . no
C31 H11C 2.4900 . . no
C34 H41B 3.0800 . 2_756 no
C39 H45B 2.9400 . . no
C39 H45A 2.8300 . . no
C41B H34 3.0900 . 2_756 no
H1 O3 2.0300 . 1_455 no
H3 O3 2.9200 . 1_455 no
H3 S3 3.1400 . 1_455 no
H3 H11C 2.5700 . 1_455 no
H3A C1 2.4800 . . no
H3A O1 2.1100 . . no
H4 F2A 2.4800 . 2_565 no
H4A H11A 2.3800 . . no
H4A H11B 2.1100 . . no
H4A N2 2.1300 . . no
H5A O1 2.0500 . 2_666 no
H7 H33 2.5100 . 2_766 no
H7 O2 2.1100 . . no
H7 C16 2.4900 . . no
H8 S3 3.1000 . . no
H8 N6 2.1400 . . no
H8 H26B 2.2000 . . no
H8 H26A 2.2000 . . no
H9 O2 2.0600 . 2_766 no
H11A H4A 2.3800 . . no
H11A F3B 2.4600 . 2_665 no
H11B H4A 2.1100 . . no
H11C C31 2.4900 . . no
H11C H3 2.5700 . 1_655 no
H11C O3 2.0900 . . no
H12A F2B 2.8000 . 2_675 no
H12C H41A 2.4400 . . no
H12C H41B 2.2100 . . no
H12C N10 2.1300 . . no
H15A N11 2.9100 . 1_465 no
H15A S1 2.5700 . . no
H15A C9 2.8400 . . no
H15A N10 2.8000 . 1_465 no
H15B C9 2.9000 . . no
H15B S1 2.5400 . . no
H18 S1 2.9900 . 2_666 no
H20 S1 2.9500 . 1_545 no
H21 F1B 2.7100 . 1_545 no
H21 F1A 2.6200 . 1_545 no
H26A H8 2.2000 . . no
H26A S3 3.1500 . . no
H26B S3 3.1500 . . no
H26B H8 2.2000 . . no
H28A S3 2.9600 . 2_665 no
H28B S3 2.9700 . 2_665 no
H30A C24 2.8500 . . no
H30A S2 2.5400 . . no
H30B C24 2.8600 . . no
H30B S2 2.5300 . . no
H33 H7 2.5100 . 2_766 no
H33 S2 2.9200 . 2_766 no
H34 S2 3.1800 . 2_766 no
H34 H41A 2.5900 . 2_756 no
H34 C41B 3.0900 . 2_756 no
H34 H41B 2.4400 . 2_756 no
H36 H36 2.5800 . 2_756 no
H41A H34 2.5900 . 2_756 no
H41A H12C 2.4400 . . no
H41B C34 3.0800 . 2_756 no
H41B H34 2.4400 . 2_756 no
H41B H12C 2.2100 . . no
H42A S2 2.8700 . 1_545 no
H42B S2 2.8000 . 1_545 no
H45A S3 2.7200 . . no
H45A C39 2.8300 . . no
H45B S3 2.6200 . . no
H45B C39 2.9400 . . no

loop_
_geom_hbond_atom_site_label_D
_geom_hbond_atom_site_label_H
_geom_hbond_atom_site_label_A
_geom_hbond_site_symmetry_A
_geom_hbond_distance_DH
_geom_hbond_distance_HA
_geom_hbond_distance_DA
_geom_hbond_angle_DHA
_geom_hbond_publ_flag
N1 H1 O3 1_455 0.86 2.03 2.837(3) 155 yes
N3 H3A O1 . 0.86 2.11 2.778(4) 134 yes
N4 H4A N2 . 0.86 2.13 2.596(4) 114 yes
N5 H5A O1 2_666 0.86 2.05 2.881(4) 164 yes
N7 H7 O2 . 0.86 2.11 2.785(4) 135 yes
N8 H8 N6 . 0.86 2.14 2.599(4) 113 yes
N9 H9 O2 2_766 0.86 2.06 2.871(3) 157 yes
N11 H11C O3 . 0.86 2.09 2.767(3) 135 yes
N12 H12C N10 . 0.86 2.13 2.590(4) 113 yes
C4 H4 F2A 2_565 0.93 2.48 3.215(7) 136 yes
C15A H15A S1 . 0.93 2.57 3.223(18) 127 yes
C30A H30A S2 . 0.93 2.54 3.208(6) 129 yes
C42A H42A S2 1_545 0.93 2.87 3.763(12) 162 yes
C45A H45A S3 . 0.93 2.72 3.260(13) 118 yes

loop_
_geom_torsion_atom_site_label_1
_geom_torsion_atom_site_label_2
_geom_torsion_atom_site_label_3
_geom_torsion_atom_site_label_4
_geom_torsion_site_symmetry_1
_geom_torsion_site_symmetry_2
_geom_torsion_site_symmetry_3
_geom_torsion_site_symmetry_4
_geom_torsion
_geom_torsion_publ_flag
C2 N1 C1 O1 . . . . -178.5(4) no
C2 N1 C1 C8 . . . . -0.4(4) no
C1 N1 C2 C3 . . . . -179.8(4) no
C1 N1 C2 C7 . . . . 0.0(5) no
C8 N2 N3 C9 . . . . 173.8(3) no
N3 N2 C8 C1 . . . . -2.7(5) no
N3 N2 C8 C7 . . . . 178.0(3) no
N2 N3 C9 S1 . . . . 178.8(3) no
N2 N3 C9 N4 . . . . -1.0(5) no
C10A N4 C9 S1 . . . . 2.8(10) no
C10A N4 C9 N3 . . . . -177.4(9) no
C9 N4 C10A C11A . . . . 161.3(10) no
C9 N4 C10A C15A . . . . -26.6(19) no
C16 N5 C17 C18 . . . . 179.0(4) no
C16 N5 C17 C22 . . . . 1.2(4) no
C17 N5 C16 C23 . . . . -1.8(4) no
C17 N5 C16 O2 . . . . 179.4(4) no
N7 N6 C23 C16 . . . . -1.7(5) no
C23 N6 N7 C24 . . . . 179.6(3) no
N7 N6 C23 C22 . . . . -179.7(3) no
N6 N7 C24 N8 . . . . -6.0(5) no
N6 N7 C24 S2 . . . . 173.4(3) no
C24 N8 C25A C26A . . . . -172.7(4) no
C24 N8 C25A C30A . . . . 8.5(8) no
C25A N8 C24 S2 . . . . -1.6(7) no
C25A N8 C24 N7 . . . . 177.7(4) no
C31 N9 C32 C37 . . . . 0.3(4) no
C31 N9 C32 C33 . . . . -179.2(4) no
C32 N9 C31 O3 . . . . -179.6(3) no
C32 N9 C31 C38 . . . . -0.3(4) no
N11 N10 C38 C31 . . . . -1.1(5) no
C38 N10 N11 C39 . . . . 178.7(3) no
N11 N10 C38 C37 . . . . 177.1(3) no
N10 N11 C39 S3 . . . . 176.3(3) no
N10 N11 C39 N12 . . . . -3.4(5) no
C40A N12 C39 S3 . . . . 0.2(9) no
C39 N12 C40A C45A . . . . 41.9(14) no
C40A N12 C39 N11 . . . . 180.0(8) no
C39 N12 C40A C41A . . . . -148.3(8) no
N1 C1 C8 C7 . . . . 0.6(4) no
N1 C1 C8 N2 . . . . -178.7(4) no
O1 C1 C8 N2 . . . . -0.6(7) no
O1 C1 C8 C7 . . . . 178.8(4) no
C7 C2 C3 C4 . . . . -0.1(7) no
N1 C2 C3 C4 . . . . 179.7(4) no
N1 C2 C7 C6 . . . . 179.8(4) no
N1 C2 C7 C8 . . . . 0.4(5) no
C3 C2 C7 C8 . . . . -179.8(4) no
C3 C2 C7 C6 . . . . -0.4(6) no
C2 C3 C4 C5 . . . . 0.5(7) no
C3 C4 C5 C6 . . . . -0.4(7) no
C4 C5 C6 C7 . . . . -0.1(7) no
C5 C6 C7 C8 . . . . 179.6(4) no
C5 C6 C7 C2 . . . . 0.5(6) no
C2 C7 C8 N2 . . . . 178.8(4) no
C6 C7 C8 C1 . . . . -179.9(5) no
C6 C7 C8 N2 . . . . -0.5(7) no
C2 C7 C8 C1 . . . . -0.7(4) no
C11A C10A C15A C14A . . . . 0(2) no
N4 C10A C15A C14A . . . . -172.1(13) no
C15A C10A C11A C12A . . . . 0(2) no
N4 C10A C11A C12A . . . . 172.5(14) no
C10A C11A C12A C13A . . . . -1(3) no
C11A C12A C13A C14A . . . . 0(2) no
C12A C13A C14A F1A . . . . 161(4) no
C12A C13A C14A C15A . . . . 0(2) no
C13A C14A C15A C10A . . . . 0(2) no
F1A C14A C15A C10A . . . . -160(4) no
O2 C16 C23 N6 . . . . 2.3(6) no
N5 C16 C23 N6 . . . . -176.6(3) no
N5 C16 C23 C22 . . . . 1.7(4) no
O2 C16 C23 C22 . . . . -179.5(3) no
N5 C17 C18 C19 . . . . -178.1(4) no
C18 C17 C22 C23 . . . . -178.0(3) no
N5 C17 C22 C21 . . . . 178.2(3) no
N5 C17 C22 C23 . . . . -0.1(4) no
C22 C17 C18 C19 . . . . -0.6(6) no
C18 C17 C22 C21 . . . . 0.3(6) no
C17 C18 C19 C20 . . . . 0.9(7) no
C18 C19 C20 C21 . . . . -0.9(7) no
C19 C20 C21 C22 . . . . 0.5(6) no
C20 C21 C22 C17 . . . . -0.2(6) no
C20 C21 C22 C23 . . . . 177.6(4) no
C17 C22 C23 N6 . . . . 177.4(3) no
C17 C22 C23 C16 . . . . -0.9(4) no
C21 C22 C23 C16 . . . . -178.9(4) no
C21 C22 C23 N6 . . . . -0.6(7) no
C30A C25A C26A C27A . . . . 0.0(7) no
N8 C25A C26A C27A . . . . -178.9(4) no
C26A C25A C30A C29A . . . . 0.0(8) no
N8 C25A C30A C29A . . . . 178.9(5) no
C25A C26A C27A F2A . . . . -176.5(4) no
C25A C26A C27A C28A . . . . 0.0(6) no
C26A C27A C28A C29A . . . . 0.0(7) no
F2A C27A C28A C29A . . . . 176.3(5) no
C27A C28A C29A C30A . . . . 0.0(9) no
C28A C29A C30A C25A . . . . 0.0(9) no
O3 C31 C38 N10 . . . . -1.9(6) no
O3 C31 C38 C37 . . . . 179.6(3) no
N9 C31 C38 N10 . . . . 178.8(3) no
N9 C31 C38 C37 . . . . 0.3(4) no
N9 C32 C33 C34 . . . . 180.0(4) no
C37 C32 C33 C34 . . . . 0.6(6) no
N9 C32 C37 C36 . . . . -179.6(3) no
N9 C32 C37 C38 . . . . -0.1(4) no
C33 C32 C37 C36 . . . . -0.1(6) no
C33 C32 C37 C38 . . . . 179.5(3) no
C32 C33 C34 C35 . . . . -0.9(7) no
C33 C34 C35 C36 . . . . 0.8(7) no
C34 C35 C36 C37 . . . . -0.4(6) no
C35 C36 C37 C32 . . . . 0.0(6) no
C35 C36 C37 C38 . . . . -179.4(4) no
C32 C37 C38 N10 . . . . -178.7(3) no
C32 C37 C38 C31 . . . . -0.1(4) no
C36 C37 C38 N10 . . . . 0.8(6) no
C36 C37 C38 C31 . . . . 179.3(4) no
N12 C40A C41A C42A . . . . -169.7(10) no
C45A C40A C41A C42A . . . . 0.0(18) no
N12 C40A C45A C44A . . . . 169.7(11) no
C41A C40A C45A C44A . . . . 0.0(19) no
C40A C41A C42A C43A . . . . 0.0(18) no
C41A C42A C43A C44A . . . . 0(2) no
C42A C43A C44A F3A . . . . -152.0(14) no
C42A C43A C44A C45A . . . . 0(2) no
F3A C44A C45A C40A . . . . 146.6(15) no
C43A C44A C45A C40A . . . . 0(2) no
